data_1568927
loop_
_publ_author_name
'Jin, Shasha'
'Haskins, Molly M.'
'Deng, Cheng Hua'
'Matos, Cati&#xfa;cia R M O'
'Zaworotko, Michael J.'

_publ_section_title
;
 Crystal engineering of ionic cocrystals comprising Na/K salts of
 hesperetin with hesperetin molecules and solubility modulation.
;
_journal_issue 3
_journal_name_full IUCrJ
_journal_paper_doi 10.1107/S205225252300266X
_journal_volume 10
_journal_year 2023
_chemical_formula_moiety 'C16 H15 Na O7'
_chemical_formula_sum 'C16 H15 Na O7'
_chemical_formula_weight 342.27
_space_group_crystal_system monoclinic
_space_group_IT_number 14
_space_group_name_Hall '-P 2ybc'
_space_group_name_H-M_alt 'P 1 21/c 1'
_atom_sites_solution_hydrogens mixed
_atom_sites_solution_primary dual
_audit_creation_date 2022-02-09
_audit_creation_method
;
Olex2 1.5
(compiled 2021.10.07 svn.r9718050b for OlexSys, GUI svn.r6410)
;
_cell_angle_alpha 90
_cell_angle_beta 94.4300(10)
_cell_angle_gamma 90
_cell_formula_units_Z 4
_cell_length_a 11.0666(4)
_cell_length_b 13.2714(4)
_cell_length_c 10.0412(3)
_cell_measurement_reflns_used 5942
_cell_measurement_temperature 150.0
_cell_measurement_theta_max 27.49
_cell_measurement_theta_min 3.05
_cell_volume 1470.34(8)
_computing_cell_refinement 'SAINT V8.38A (Bruker, 2018)'
_computing_data_reduction 'SAINT V8.38A (Bruker, 2018)'
_computing_molecular_graphics 'Olex2 1.5 (Dolomanov et al., 2009)'
_computing_publication_material 'Olex2 1.5 (Dolomanov et al., 2009)'
_computing_structure_refinement 'SHELXL 2018/3 (Sheldrick, 2015)'
_computing_structure_solution 'SHELXT 2014/5 (Sheldrick, 2014)'
_diffrn_ambient_temperature 150.0
_diffrn_detector 'Bruker APEX2 area detector'
_diffrn_detector_area_resol_mean 7.9
_diffrn_detector_type 'CCD area detector'
_diffrn_measured_fraction_theta_full 0.996
_diffrn_measured_fraction_theta_max 0.995
_diffrn_measurement_device 'three-circle diffractometer'
_diffrn_measurement_device_type 'Bruker APEX-II CCD'
_diffrn_measurement_method '\f and \w scans'
_diffrn_radiation_monochromator 'mirror optics'
_diffrn_radiation_probe x-ray
_diffrn_radiation_type MoK\a
_diffrn_radiation_wavelength 0.71073
_diffrn_reflns_av_R_equivalents 0.0241
_diffrn_reflns_av_unetI/netI 0.0224
_diffrn_reflns_Laue_measured_fraction_full 0.996
_diffrn_reflns_Laue_measured_fraction_max 0.995
_diffrn_reflns_limit_h_max 14
_diffrn_reflns_limit_h_min -10
_diffrn_reflns_limit_k_max 17
_diffrn_reflns_limit_k_min -17
_diffrn_reflns_limit_l_max 12
_diffrn_reflns_limit_l_min -13
_diffrn_reflns_number 14984
_diffrn_reflns_point_group_measured_fraction_full 0.996
_diffrn_reflns_point_group_measured_fraction_max 0.995
_diffrn_reflns_theta_full 25.242
_diffrn_reflns_theta_max 27.505
_diffrn_reflns_theta_min 2.548
_diffrn_source 'microfocus sealed X-ray tube'
_diffrn_source_current 30.0
_diffrn_source_power 1.5
_diffrn_source_type 'Incoatec I\ms'
_diffrn_source_voltage 50.0
_diffrn_standards_number 0
_exptl_absorpt_coefficient_mu 0.146
_exptl_absorpt_correction_T_max 0.7456
_exptl_absorpt_correction_T_min 0.7095
_exptl_absorpt_correction_type multi-scan
_exptl_absorpt_process_details
;
SADABS-2016/2 (Bruker,2016/2) was used for absorption correction.
wR2(int) was 0.0429 before and 0.0383 after correction.
The Ratio of minimum to maximum transmission is 0.9516.
The \l/2 correction factor is Not present.
;
_exptl_crystal_colour 'clear colourless'
_exptl_crystal_colour_lustre clear
_exptl_crystal_colour_primary colourless
_exptl_crystal_density_diffrn 1.546
_exptl_crystal_description block
_exptl_crystal_F_000 712
_exptl_crystal_size_max 0.02
_exptl_crystal_size_mid 0.02
_exptl_crystal_size_min 0.02
_refine_diff_density_max 0.552
_refine_diff_density_min -0.595
_refine_diff_density_rms 0.057
_refine_ls_extinction_method none
_refine_ls_goodness_of_fit_ref 1.043
_refine_ls_hydrogen_treatment mixed
_refine_ls_matrix_type full
_refine_ls_number_parameters 234
_refine_ls_number_reflns 3368
_refine_ls_number_restraints 2
_refine_ls_restrained_S_all 1.042
_refine_ls_R_factor_all 0.0620
_refine_ls_R_factor_gt 0.0475
_refine_ls_shift/su_max 0.000
_refine_ls_shift/su_mean 0.000
_refine_ls_structure_factor_coef Fsqd
_refine_ls_weighting_details 'w=1/[\s^2^(Fo^2^)+(0.0519P)^2^+1.5260P] where P=(Fo^2^+2Fc^2^)/3'
_refine_ls_weighting_scheme calc
_refine_ls_wR_factor_gt 0.1158
_refine_ls_wR_factor_ref 0.1244
_reflns_Friedel_coverage 0.000
_reflns_number_gt 2734
_reflns_number_total 3368
_reflns_threshold_expression 'I > 2\s(I)'
_cod_data_source_file lq5051.cif
_cod_data_source_block HESNA_H2O
_cod_database_code 1568927
_shelx_shelxl_version_number 2018/3
_shelx_space_group_comment
;
The symmetry employed for this shelxl refinement is uniquely defined
by the following loop, which should always be used as a source of
symmetry information in preference to the above space-group names.
They are only intended as comments.
;
_olex2_refinement_description
;
1. Fixed Uiso
 At 1.2 times of:
  All C(H) groups, {H8A,H2,H5} of C8A, All C(H,H) groups
 At 1.5 times of:
  All O(H,H) groups, {H1A,H1B,H1C} of C1
2. Restrained distances
 H2-O2 = H5-O5
 0.84 with sigma of 0.02
3. Others
 Fixed Sof: C8A(0.85) H8A(0.85) C8B(0.15) H8B(0.15)
4.a Rotating group:
 O1W(H1WA,H1WB)
4.b Ternary CH refined with riding coordinates:
 C8A(H8A), C8B(H8B)
4.c Secondary CH2 refined with riding coordinates:
 C9(H9A,H9B)
4.d Aromatic/amide H refined with riding coordinates:
 C15(H15), C13(H13), C4(H4), C7(H7), C6(H6)
4.e Idealised Me refined as rotating group:
 C1(H1A,H1B,H1C)
;
_olex2_submission_special_instructions 'No special instructions were received'

loop_
_space_group_symop_operation_xyz
'x, y, z'
'-x, y+1/2, -z+1/2'
'-x, -y, -z'
'x, -y-1/2, z-1/2'

loop_
_atom_site_label
_atom_site_type_symbol
_atom_site_fract_x
_atom_site_fract_y
_atom_site_fract_z
_atom_site_U_iso_or_equiv
_atom_site_adp_type
_atom_site_occupancy
_atom_site_site_symmetry_order
_atom_site_calc_flag
_atom_site_refinement_flags_posn
_atom_site_refinement_flags_adp
_atom_site_refinement_flags_occupancy
_atom_site_disorder_assembly
_atom_site_disorder_group
Na1 Na 0.27927(7) 0.12994(6) 1.14130(8) 0.0246(2) Uani 1 1 d . . . . .
O2 O 0.62761(13) 0.66225(11) 0.55484(14) 0.0261(3) Uani 1 1 d D . . . .
O6 O 0.27002(14) 0.28888(10) 1.22094(13) 0.0255(3) Uani 1 1 d . . . . .
O3 O 0.26690(13) 0.49816(10) 0.84055(13) 0.0226(3) Uani 1 1 d . . . . .
O1 O 0.50551(12) 0.62392(11) 0.32801(13) 0.0241(3) Uani 1 1 d . . . . .
O1W O 0.07959(13) 0.11781(11) 1.05300(15) 0.0289(3) Uani 1 1 d . . . . .
H1WA H 0.034697 0.093099 1.113045 0.043 Uiso 1 1 d R U . . .
H1WB H 0.050175 0.178115 1.037007 0.043 Uiso 1 1 d R U . . .
O5 O 0.03894(14) 0.58715(12) 1.21296(15) 0.0288(3) Uani 1 1 d D . . . .
O4 O 0.04464(15) 0.70155(12) 1.01009(15) 0.0335(4) Uani 1 1 d . . . . .
C12 C 0.22684(17) 0.47787(14) 0.96503(18) 0.0196(4) Uani 1 1 d . . . . .
C15 C 0.15060(18) 0.43622(15) 1.21765(19) 0.0231(4) Uani 1 1 d . . . . .
H15 H 0.124561 0.421896 1.303609 0.028 Uiso 1 1 calc R U . . .
C11 C 0.15097(17) 0.54853(15) 1.02503(19) 0.0200(4) Uani 1 1 d . . . . .
C3 C 0.50881(18) 0.64095(14) 0.56105(19) 0.0221(4) Uani 1 1 d . . . . .
C16 C 0.11308(17) 0.52264(15) 1.15251(19) 0.0220(4) Uani 1 1 d . . . . .
C13 C 0.26303(18) 0.39009(15) 1.02639(19) 0.0218(4) Uani 1 1 d . . . . .
H13 H 0.311444 0.343578 0.982114 0.026 Uiso 1 1 calc R U . . .
C2 C 0.44081(18) 0.62097(14) 0.43955(19) 0.0215(4) Uani 1 1 d . . . . .
C14 C 0.22819(18) 0.36815(15) 1.15700(19) 0.0216(4) Uani 1 1 d . . . . .
C4 C 0.4528(2) 0.63647(15) 0.6794(2) 0.0265(4) Uani 1 1 d . . . . .
H4 H 0.498796 0.649061 0.761594 0.032 Uiso 1 1 calc R U . . .
C7 C 0.31936(19) 0.59961(16) 0.4393(2) 0.0286(5) Uani 1 1 d . . . . .
H7 H 0.273095 0.587015 0.357372 0.034 Uiso 1 1 calc R U . . .
C1 C 0.4402(2) 0.60257(17) 0.2027(2) 0.0288(5) Uani 1 1 d . . . . .
H1A H 0.496057 0.603636 0.131650 0.043 Uiso 1 1 calc R U . . .
H1B H 0.377081 0.653600 0.184360 0.043 Uiso 1 1 calc R U . . .
H1C H 0.402629 0.535853 0.206375 0.043 Uiso 1 1 calc R U . . .
C10 C 0.11332(19) 0.63971(16) 0.9599(2) 0.0258(4) Uani 1 1 d . . . . .
C6 C 0.2636(2) 0.59636(17) 0.5600(2) 0.0328(5) Uani 1 1 d . . . . .
H6 H 0.179391 0.582099 0.559462 0.039 Uiso 1 1 calc R U . . .
C5 C 0.3304(2) 0.61379(16) 0.6797(2) 0.0306(5) Uani 1 1 d . . . . .
C9 C 0.1592(2) 0.65784(18) 0.8252(2) 0.0346(5) Uani 1 1 d . . . . .
H9A H 0.088960 0.678982 0.764544 0.042 Uiso 1 1 calc R U . A 1
H9B H 0.215086 0.716086 0.834139 0.042 Uiso 1 1 calc R U . A 1
C8A C 0.2778(2) 0.60574(17) 0.8144(2) 0.0213(5) Uani 0.85 1 d . . P B 2
H8A H 0.337874 0.634747 0.883498 0.026 Uiso 0.85 1 calc R U P B 2
H2 H 0.662(2) 0.6789(18) 0.6305(18) 0.026 Uiso 1 1 d D U . . .
H5 H 0.024(2) 0.6361(15) 1.159(2) 0.026 Uiso 1 1 d D U . . .
C8B C 0.2178(13) 0.5825(11) 0.7615(14) 0.027(3) Uani 0.15 1 d . . P B 1
H8B H 0.156087 0.553073 0.694510 0.032 Uiso 0.15 1 calc R U P B 1

loop_
_atom_site_aniso_label
_atom_site_aniso_U_11
_atom_site_aniso_U_22
_atom_site_aniso_U_33
_atom_site_aniso_U_23
_atom_site_aniso_U_13
_atom_site_aniso_U_12
Na1 0.0224(4) 0.0259(4) 0.0255(4) -0.0017(3) 0.0017(3) 0.0010(3)
O2 0.0255(7) 0.0341(8) 0.0182(7) -0.0005(6) -0.0017(6) -0.0041(6)
O6 0.0348(8) 0.0223(7) 0.0189(6) 0.0009(6) -0.0015(6) -0.0005(6)
O3 0.0281(7) 0.0198(7) 0.0205(7) 0.0009(5) 0.0069(5) 0.0015(5)
O1 0.0226(7) 0.0323(8) 0.0173(6) -0.0013(6) 0.0008(5) -0.0052(6)
O1W 0.0263(8) 0.0301(8) 0.0312(8) 0.0033(6) 0.0069(6) 0.0036(6)
O5 0.0304(8) 0.0323(8) 0.0244(7) -0.0027(6) 0.0077(6) 0.0069(6)
O4 0.0388(9) 0.0301(8) 0.0324(8) -0.0005(6) 0.0088(7) 0.0124(7)
C12 0.0187(9) 0.0233(9) 0.0167(8) -0.0010(7) 0.0004(7) -0.0023(7)
C15 0.0234(9) 0.0293(10) 0.0168(9) -0.0019(8) 0.0022(7) -0.0036(8)
C11 0.0177(9) 0.0224(9) 0.0200(9) -0.0020(7) 0.0015(7) -0.0016(7)
C3 0.0272(10) 0.0173(9) 0.0220(9) 0.0022(7) 0.0033(8) 0.0019(7)
C16 0.0182(9) 0.0266(10) 0.0212(9) -0.0061(8) 0.0018(7) -0.0016(7)
C13 0.0225(9) 0.0219(9) 0.0209(9) -0.0028(7) 0.0020(7) 0.0006(7)
C2 0.0243(10) 0.0182(9) 0.0226(9) 0.0022(7) 0.0054(7) -0.0017(7)
C14 0.0231(9) 0.0210(9) 0.0203(9) -0.0015(7) -0.0012(7) -0.0044(7)
C4 0.0347(11) 0.0224(10) 0.0229(10) 0.0040(8) 0.0062(8) 0.0040(8)
C7 0.0252(10) 0.0282(10) 0.0324(11) 0.0004(9) 0.0012(8) -0.0038(8)
C1 0.0297(11) 0.0344(11) 0.0215(10) -0.0014(8) -0.0036(8) -0.0047(9)
C10 0.0273(10) 0.0256(10) 0.0245(10) -0.0014(8) 0.0028(8) 0.0027(8)
C6 0.0233(10) 0.0304(11) 0.0463(13) 0.0060(10) 0.0128(9) -0.0012(9)
C5 0.0363(12) 0.0245(10) 0.0329(11) 0.0076(9) 0.0143(9) 0.0070(9)
C9 0.0419(13) 0.0307(11) 0.0325(12) 0.0088(9) 0.0109(10) 0.0106(10)
C8A 0.0223(12) 0.0199(11) 0.0222(11) 0.0009(9) 0.0045(10) -0.0010(9)
C8B 0.021(7) 0.036(8) 0.021(6) 0.002(6) -0.005(6) -0.006(6)

loop_
_atom_type_symbol
_atom_type_description
_atom_type_scat_dispersion_real
_atom_type_scat_dispersion_imag
_atom_type_scat_source
C C 0.0033 0.0016 'International Tables Vol C Tables 4.2.6.8 and 6.1.1.4'
H H 0.0000 0.0000 'International Tables Vol C Tables 4.2.6.8 and 6.1.1.4'
Na Na 0.0362 0.0249 'International Tables Vol C Tables 4.2.6.8 and 6.1.1.4'
O O 0.0106 0.0060 'International Tables Vol C Tables 4.2.6.8 and 6.1.1.4'

loop_
_geom_angle_atom_site_label_1
_geom_angle_atom_site_label_2
_geom_angle_atom_site_label_3
_geom_angle
_geom_angle_site_symmetry_1
_geom_angle_site_symmetry_3
_geom_angle_publ_flag
O2 Na1 O3 144.24(6) 2_646 4_566 ?
O2 Na1 O1 67.19(5) 2_646 2_646 ?
O2 Na1 C6 88.59(6) 2_646 4_566 ?
O6 Na1 O2 99.33(6) . 2_646 ?
O6 Na1 O3 109.07(5) . 4_566 ?
O6 Na1 O1 93.31(6) . 2_646 ?
O6 Na1 O1W 97.58(6) . . ?
O6 Na1 C6 171.68(7) . 4_566 ?
O3 Na1 C6 64.65(6) 4_566 4_566 ?
O1 Na1 O3 89.44(5) 2_646 4_566 ?
O1 Na1 C6 92.10(6) 2_646 4_566 ?
O1W Na1 O2 99.20(6) . 2_646 ?
O1W Na1 O3 98.13(6) . 4_566 ?
O1W Na1 O1 163.88(6) . 2_646 ?
O1W Na1 C6 78.51(6) . 4_566 ?
Na1 O2 H2 127.3(16) 2_656 . ?
C3 O2 Na1 119.71(12) . 2_656 ?
C3 O2 H2 112.4(16) . . ?
C14 O6 Na1 127.22(12) . . ?
C12 O3 Na1 126.77(11) . 4_565 ?
C12 O3 C8A 112.94(15) . . ?
C12 O3 C8B 120.7(6) . . ?
C8B O3 Na1 97.0(6) . 4_565 ?
C2 O1 Na1 118.32(12) . 2_656 ?
C2 O1 C1 116.80(16) . . ?
C1 O1 Na1 123.62(12) . 2_656 ?
Na1 O1W H1WA 109.7 . . ?
Na1 O1W H1WB 109.7 . . ?
H1WA O1W H1WB 104.3 . . ?
C16 O5 H5 106.8(16) . . ?
O3 C12 C11 119.64(17) . . ?
C13 C12 O3 118.08(17) . . ?
C13 C12 C11 122.28(18) . . ?
C16 C15 H15 120.0 . . ?
C16 C15 C14 120.04(18) . . ?
C14 C15 H15 120.0 . . ?
C16 C11 C12 116.57(17) . . ?
C16 C11 C10 121.61(18) . . ?
C10 C11 C12 121.82(17) . . ?
O2 C3 C2 117.15(17) . . ?
O2 C3 C4 123.40(18) . . ?
C4 C3 C2 119.44(19) . . ?
O5 C16 C15 119.02(18) . . ?
O5 C16 C11 118.70(18) . . ?
C15 C16 C11 122.26(18) . . ?
C12 C13 H13 120.0 . . ?
C12 C13 C14 119.96(18) . . ?
C14 C13 H13 120.0 . . ?
O1 C2 C3 115.02(17) . . ?
C7 C2 O1 125.14(18) . . ?
C7 C2 C3 119.84(19) . . ?
O6 C14 C15 120.59(18) . . ?
O6 C14 C13 120.59(18) . . ?
C15 C14 C13 118.79(18) . . ?
C3 C4 H4 119.6 . . ?
C3 C4 C5 120.8(2) . . ?
C5 C4 H4 119.6 . . ?
C2 C7 H7 120.0 . . ?
C2 C7 C6 120.1(2) . . ?
C6 C7 H7 120.0 . . ?
O1 C1 H1A 109.5 . . ?
O1 C1 H1B 109.5 . . ?
O1 C1 H1C 109.5 . . ?
H1A C1 H1B 109.5 . . ?
H1A C1 H1C 109.5 . . ?
H1B C1 H1C 109.5 . . ?
O4 C10 C11 122.56(19) . . ?
O4 C10 C9 121.11(19) . . ?
C11 C10 C9 116.33(18) . . ?
Na1 C6 H6 81.0 4_565 . ?
C7 C6 Na1 103.69(14) . 4_565 ?
C7 C6 H6 119.9 . . ?
C5 C6 Na1 85.31(13) . 4_565 ?
C5 C6 C7 120.3(2) . . ?
C5 C6 H6 119.9 . . ?
C4 C5 C8A 117.3(2) . . ?
C4 C5 C8B 148.9(6) . . ?
C6 C5 C4 119.5(2) . . ?
C6 C5 C8A 123.2(2) . . ?
C6 C5 C8B 91.0(6) . . ?
C10 C9 H9A 107.2 . . ?
C10 C9 H9B 107.2 . . ?
H9A C9 H9B 106.8 . . ?
C8A C9 C10 110.57(19) . . ?
C8B C9 C10 120.4(6) . . ?
C8B C9 H9A 107.2 . . ?
C8B C9 H9B 107.2 . . ?
O3 C8A C5 105.81(17) . . ?
O3 C8A C9 110.73(19) . . ?
O3 C8A H8A 108.2 . . ?
C5 C8A H8A 108.2 . . ?
C9 C8A C5 115.6(2) . . ?
C9 C8A H8A 108.2 . . ?
O3 C8B C5 102.0(9) . . ?
O3 C8B H8B 105.9 . . ?
C5 C8B H8B 105.9 . . ?
C9 C8B O3 118.4(10) . . ?
C9 C8B C5 117.6(10) . . ?
C9 C8B H8B 105.9 . . ?

loop_
_geom_bond_atom_site_label_1
_geom_bond_atom_site_label_2
_geom_bond_distance
_geom_bond_site_symmetry_2
_geom_bond_publ_flag
Na1 O2 2.3320(16) 2_646 ?
Na1 O6 2.2610(16) . ?
Na1 O3 2.6370(16) 4_566 ?
Na1 O1 2.3791(16) 2_646 ?
Na1 O1W 2.3222(17) . ?
Na1 C6 3.113(2) 4_566 ?
O2 C3 1.351(2) . ?
O2 H2 0.851(16) . ?
O6 C14 1.299(2) . ?
O3 C12 1.385(2) . ?
O3 C8A 1.458(3) . ?
O3 C8B 1.453(14) . ?
O1 C2 1.376(2) . ?
O1 C1 1.430(2) . ?
O1W H1WA 0.8742 . ?
O1W H1WB 0.8741 . ?
O5 C16 1.361(2) . ?
O5 H5 0.853(16) . ?
O4 C10 1.251(3) . ?
C12 C11 1.423(3) . ?
C12 C13 1.364(3) . ?
C15 H15 0.9500 . ?
C15 C16 1.369(3) . ?
C15 C14 1.416(3) . ?
C11 C16 1.420(3) . ?
C11 C10 1.423(3) . ?
C3 C2 1.408(3) . ?
C3 C4 1.383(3) . ?
C13 H13 0.9500 . ?
C13 C14 1.425(3) . ?
C2 C7 1.373(3) . ?
C4 H4 0.9500 . ?
C4 C5 1.388(3) . ?
C7 H7 0.9500 . ?
C7 C6 1.403(3) . ?
C1 H1A 0.9800 . ?
C1 H1B 0.9800 . ?
C1 H1C 0.9800 . ?
C10 C9 1.500(3) . ?
C6 H6 0.9500 . ?
C6 C5 1.381(3) . ?
C5 C8A 1.517(3) . ?
C5 C8B 1.600(14) . ?
C9 H9A 0.9900 . ?
C9 H9B 0.9900 . ?
C9 C8A 1.496(3) . ?
C9 C8B 1.376(15) . ?
C8A H8A 1.0000 . ?
C8B H8B 1.0000 . ?

loop_
_geom_torsion_atom_site_label_1
_geom_torsion_atom_site_label_2
_geom_torsion_atom_site_label_3
_geom_torsion_atom_site_label_4
_geom_torsion
_geom_torsion_site_symmetry_1
_geom_torsion_site_symmetry_2
_geom_torsion_site_symmetry_3
_geom_torsion_site_symmetry_4
_geom_torsion_publ_flag
Na1 O2 C3 C2 -13.7(2) 2_656 . . . ?
Na1 O2 C3 C4 165.28(15) 2_656 . . . ?
Na1 O6 C14 C15 135.04(16) . . . . ?
Na1 O6 C14 C13 -47.2(2) . . . . ?
Na1 O3 C12 C11 -137.93(14) 4_565 . . . ?
Na1 O3 C12 C13 42.6(2) 4_565 . . . ?
Na1 O3 C8A C5 -16.0(2) 4_565 . . . ?
Na1 O3 C8A C9 109.93(17) 4_565 . . . ?
Na1 O3 C8B C5 -69.8(7) 4_565 . . . ?
Na1 O3 C8B C9 159.4(10) 4_565 . . . ?
Na1 O1 C2 C3 11.5(2) 2_656 . . . ?
Na1 O1 C2 C7 -167.87(16) 2_656 . . . ?
Na1 C6 C5 C4 104.35(19) 4_565 . . . ?
Na1 C6 C5 C8A -73.3(2) 4_565 . . . ?
Na1 C6 C5 C8B -69.2(5) 4_565 . . . ?
O2 C3 C2 O1 1.1(2) . . . . ?
O2 C3 C2 C7 -179.49(18) . . . . ?
O2 C3 C4 C5 -179.73(19) . . . . ?
O3 C12 C11 C16 179.82(16) . . . . ?
O3 C12 C11 C10 0.8(3) . . . . ?
O3 C12 C13 C14 177.33(17) . . . . ?
O1 C2 C7 C6 178.45(19) . . . . ?
O4 C10 C9 C8A 153.2(2) . . . . ?
O4 C10 C9 C8B -169.3(8) . . . . ?
C12 O3 C8A C5 176.19(17) . . . . ?
C12 O3 C8A C9 -57.9(2) . . . . ?
C12 O3 C8B C5 149.5(4) . . . . ?
C12 O3 C8B C9 18.7(14) . . . . ?
C12 C11 C16 O5 -179.02(16) . . . . ?
C12 C11 C16 C15 2.4(3) . . . . ?
C12 C11 C10 O4 178.48(19) . . . . ?
C12 C11 C10 C9 -0.7(3) . . . . ?
C12 C13 C14 O6 -174.38(18) . . . . ?
C12 C13 C14 C15 3.4(3) . . . . ?
C11 C12 C13 C14 -2.1(3) . . . . ?
C11 C10 C9 C8A -27.6(3) . . . . ?
C11 C10 C9 C8B 9.9(8) . . . . ?
C3 C2 C7 C6 -0.9(3) . . . . ?
C3 C4 C5 C6 -0.6(3) . . . . ?
C3 C4 C5 C8A 177.25(19) . . . . ?
C3 C4 C5 C8B 166.9(11) . . . . ?
C16 C15 C14 O6 175.99(18) . . . . ?
C16 C15 C14 C13 -1.8(3) . . . . ?
C16 C11 C10 O4 -0.5(3) . . . . ?
C16 C11 C10 C9 -179.67(19) . . . . ?
C13 C12 C11 C16 -0.7(3) . . . . ?
C13 C12 C11 C10 -179.73(19) . . . . ?
C2 C3 C4 C5 -0.8(3) . . . . ?
C2 C7 C6 Na1 -93.1(2) . . . 4_565 ?
C2 C7 C6 C5 -0.5(3) . . . . ?
C14 C15 C16 O5 -179.73(17) . . . . ?
C14 C15 C16 C11 -1.1(3) . . . . ?
C4 C3 C2 O1 -177.86(17) . . . . ?
C4 C3 C2 C7 1.5(3) . . . . ?
C4 C5 C8A O3 -102.3(2) . . . . ?
C4 C5 C8A C9 134.8(2) . . . . ?
C4 C5 C8B O3 -48.6(16) . . . . ?
C4 C5 C8B C9 82.6(14) . . . . ?
C7 C6 C5 C4 1.2(3) . . . . ?
C7 C6 C5 C8A -176.4(2) . . . . ?
C7 C6 C5 C8B -172.3(6) . . . . ?
C1 O1 C2 C3 179.11(17) . . . . ?
C1 O1 C2 C7 -0.2(3) . . . . ?
C10 C11 C16 O5 0.0(3) . . . . ?
C10 C11 C16 C15 -178.60(19) . . . . ?
C10 C9 C8A O3 56.6(3) . . . . ?
C10 C9 C8A C5 176.8(2) . . . . ?
C10 C9 C8B O3 -18.6(14) . . . . ?
C10 C9 C8B C5 -141.9(7) . . . . ?
C6 C5 C8A O3 75.4(3) . . . . ?
C6 C5 C8A C9 -47.5(3) . . . . ?
C6 C5 C8B O3 120.4(8) . . . . ?
C6 C5 C8B C9 -108.3(10) . . . . ?
C8A O3 C12 C11 28.8(2) . . . . ?
C8A O3 C12 C13 -150.73(19) . . . . ?
C8B O3 C12 C11 -9.6(8) . . . . ?
C8B O3 C12 C13 170.9(7) . . . . ?
